data_7702999
loop_
_publ_author_name
'Lugosan, Adriana'
'Cundari, Thomas'
'Fleming, Kristin'
'Dickie, Diane A.'
'Zeller, Matthias'
'Ghannam, Jack'
'Lee, Wei-Tsung'

_publ_section_title
;
 Synthesis, characterization, DFT calculations, and reactivity study of a
 nitrido-bridged dimeric vanadium(iv) complex.
;
_journal_issue 4
_journal_name_full 'Dalton transactions (Cambridge, England : 2003)'
_journal_page_first 1200
_journal_page_last 1206
_journal_paper_doi 10.1039/c9dt04544a
_journal_volume 49
_journal_year 2020
_chemical_formula_sum 'C72 H100 N12 O2 V2'
_chemical_formula_weight 1267.51
_chemical_name_common AL-II-062
_space_group_crystal_system triclinic
_space_group_IT_number 2
_space_group_name_Hall '-P 1'
_space_group_name_H-M_alt 'P -1'
_atom_sites_solution_hydrogens geom
_atom_sites_solution_primary dual
_audit_update_record
;
2019-03-27 deposited with the CCDC.	2019-12-18 downloaded from the CCDC.
;
_cell_angle_alpha 96.537(7)
_cell_angle_beta 110.688(6)
_cell_angle_gamma 106.507(7)
_cell_formula_units_Z 1
_cell_length_a 11.7050(12)
_cell_length_b 12.9909(14)
_cell_length_c 13.1353(15)
_cell_measurement_reflns_used 2621
_cell_measurement_temperature 120.(2)
_cell_measurement_theta_max 21.7957
_cell_measurement_theta_min 2.4465
_cell_volume 1739.7(4)
_computing_cell_refinement 'SAINT V8.38A (Bruker AXS Inc., 2017)'
_computing_data_collection 'Bruker Instrument Service v2012.12.0.3'
_computing_data_reduction 'SAINT V8.38A (Bruker AXS Inc., 2017)'
_computing_structure_refinement 'SHELXL-2016/6 (Sheldrick, 2016)'
_computing_structure_solution 'SHELXT 2014/5 (Sheldrick, 2014)'
_diffrn_ambient_temperature 120.(2)
_diffrn_detector_area_resol_mean 8.3333
_diffrn_measured_fraction_theta_full 0.996
_diffrn_measured_fraction_theta_max 0.996
_diffrn_measurement_device_type 'Bruker Kappa APEXII CCD'
_diffrn_measurement_method '\f and \w scans'
_diffrn_radiation_monochromator graphite
_diffrn_radiation_type 'Mo K\a'
_diffrn_radiation_wavelength 0.71073
_diffrn_reflns_av_R_equivalents 0.0915
_diffrn_reflns_av_unetI/netI 0.1087
_diffrn_reflns_limit_h_max 14
_diffrn_reflns_limit_h_min -14
_diffrn_reflns_limit_k_max 16
_diffrn_reflns_limit_k_min -15
_diffrn_reflns_limit_l_max 15
_diffrn_reflns_limit_l_min -16
_diffrn_reflns_number 26521
_diffrn_reflns_theta_full 26.42
_diffrn_reflns_theta_max 26.42
_diffrn_reflns_theta_min 1.68
_diffrn_source 'fine-focus tube'
_exptl_absorpt_coefficient_mu 0.321
_exptl_absorpt_correction_T_max 0.98
_exptl_absorpt_correction_T_min 0.82
_exptl_absorpt_correction_type multi-scan
_exptl_absorpt_process_details
;
SADABS V2016/2 - Bruker AXS area detector scaling and absorption correction
;
_exptl_crystal_colour brown
_exptl_crystal_density_diffrn 1.210
_exptl_crystal_density_method 'not measured'
_exptl_crystal_description plate
_exptl_crystal_F_000 678
_exptl_crystal_size_max 0.377
_exptl_crystal_size_mid 0.315
_exptl_crystal_size_min 0.058
_refine_diff_density_max 0.465
_refine_diff_density_min -0.557
_refine_ls_extinction_method none
_refine_ls_goodness_of_fit_ref 1.003
_refine_ls_hydrogen_treatment constr
_refine_ls_matrix_type full
_refine_ls_number_parameters 450
_refine_ls_number_reflns 7133
_refine_ls_number_restraints 0
_refine_ls_restrained_S_all 1.003
_refine_ls_R_factor_all 0.1196
_refine_ls_R_factor_gt 0.0558
_refine_ls_shift/su_max 0.001
_refine_ls_shift/su_mean 0.000
_refine_ls_structure_factor_coef Fsqd
_refine_ls_weighting_details 'w=1/[\s^2^(Fo^2^)+(0.0513P)^2^+0.4349P] where P=(Fo^2^+2Fc^2^)/3'
_refine_ls_weighting_scheme calc
_refine_ls_wR_factor_gt 0.1088
_refine_ls_wR_factor_ref 0.1305
_reflns_number_gt 4226
_reflns_number_total 7133
_reflns_threshold_expression 'I > 2\s(I)'
_cod_data_source_file c9dt04544a2.cif
_cod_data_source_block LUC_AL_I_062
_cod_depositor_comments
;
The following automatic conversions were performed:

data item '_exptl_absorpt_correction_type' value 'Multi-Scan' was
changed to 'multi-scan' in accordance with the
/home/data/users/saulius/crontab/automatic-downloads/rss-feeds/RSC/lib/dictionaries/cif_core.dic
dictionary named 'cif_core.dic' version 2.4.2 last updated on
2011-04-26.

Automatic conversion script
Id: cif_fix_values 7556 2019-12-06 15:28:31Z antanas 

 Adding full bibliography for 7702999--7703002.cif.
;
_cod_original_cell_volume 1739.7(3)
_cod_database_code 7702999

loop_
_space_group_symop_operation_xyz
'x, y, z'
'-x, -y, -z'

loop_
_atom_site_type_symbol
_atom_site_label
_atom_site_fract_x
_atom_site_fract_y
_atom_site_fract_z
_atom_site_U_iso_or_equiv
_atom_site_adp_type
_atom_site_calc_flag
_atom_site_refinement_flags_adp
_atom_site_refinement_flags_occupancy
_atom_site_refinement_flags_posn
_atom_site_occupancy
_atom_site_disorder_assembly
_atom_site_disorder_group
V V1 0.11640(5) 0.54729(4) 0.49975(4) 0.01620(15) Uani d . . . 1.0 . .
N N1 0.1814(2) 0.7201(2) 0.58439(18) 0.0170(6) Uani d . . . 1.0 . .
N N2 0.2861(2) 0.7707(2) 0.68613(19) 0.0184(6) Uani d . . . 1.0 . .
N N3 0.3144(2) 0.5779(2) 0.56796(18) 0.0158(5) Uani d . . . 1.0 . .
N N4 0.2214(2) 0.4189(2) 0.35376(18) 0.0188(6) Uani d . . . 1.0 . .
N N5 0.1243(2) 0.4611(2) 0.35050(19) 0.0215(6) Uani d . . . 1.0 . .
N N6 0.0696(2) 0.46426(19) 0.57394(18) 0.0165(6) Uani d . . . 1.0 . .
C C1 0.1356(3) 0.8016(3) 0.5539(2) 0.0190(7) Uani d . . . 1.0 . .
C C2 0.0252(3) 0.7862(3) 0.4441(2) 0.0233(7) Uani d . . . 1.0 . .
H H2 0.00325 0.712016 0.395995 0.028 Uiso calc U . R 1.0 . .
C C3 -0.0957(3) 0.7902(3) 0.4618(3) 0.0373(9) Uani d . . . 1.0 . .
H H3A -0.122188 0.732026 0.498783 0.056 Uiso calc U . R 1.0 . .
H H3B -0.166696 0.778681 0.389136 0.056 Uiso calc U . R 1.0 . .
H H3C -0.075796 0.862519 0.508876 0.056 Uiso calc U . R 1.0 . .
C C4 0.0675(3) 0.8747(3) 0.3842(3) 0.0367(9) Uani d . . . 1.0 . .
H H4A 0.084513 0.947765 0.428147 0.055 Uiso calc U . R 1.0 . .
H H4B -0.001932 0.860433 0.309842 0.055 Uiso calc U . R 1.0 . .
H H4C 0.146982 0.872611 0.376149 0.055 Uiso calc U . R 1.0 . .
C C5 0.2086(3) 0.9000(3) 0.6354(3) 0.0268(8) Uani d . . . 1.0 . .
H H5 0.195254 0.968788 0.63487 0.032 Uiso calc U . R 1.0 . .
C C6 0.3027(3) 0.8780(3) 0.7159(3) 0.0258(8) Uani d . . . 1.0 . .
H H6 0.368998 0.929682 0.782051 0.031 Uiso calc U . R 1.0 . .
C C7 0.3698(3) 0.7157(2) 0.7418(2) 0.0172(7) Uani d . . . 1.0 . .
C C8 0.4470(3) 0.7534(2) 0.8562(2) 0.0202(7) Uani d . . . 1.0 . .
H H8 0.439672 0.814446 0.897363 0.024 Uiso calc U . R 1.0 . .
C C9 0.5349(3) 0.7045(3) 0.9124(2) 0.0204(7) Uani d . . . 1.0 . .
C C10 0.6256(3) 0.7499(3) 1.0379(2) 0.0278(8) Uani d . . . 1.0 . .
C C11 0.7671(3) 0.7835(3) 1.0500(3) 0.0440(10) Uani d . . . 1.0 . .
H H11A 0.781394 0.719722 1.016163 0.066 Uiso calc U . R 1.0 . .
H H11B 0.825857 0.809358 1.129646 0.066 Uiso calc U . R 1.0 . .
H H11C 0.784629 0.843119 1.011996 0.066 Uiso calc U . R 1.0 . .
C C12 0.5994(4) 0.6598(3) 1.1013(3) 0.0472(11) Uani d . . . 1.0 . .
H H12A 0.509022 0.638627 1.093764 0.071 Uiso calc U . R 1.0 . .
H H12B 0.658525 0.68812 1.18069 0.071 Uiso calc U . R 1.0 . .
H H12C 0.614077 0.595001 1.069811 0.071 Uiso calc U . R 1.0 . .
C C13 0.6067(4) 0.8513(3) 1.0907(3) 0.0423(10) Uani d . . . 1.0 . .
H H13A 0.622866 0.909456 1.050781 0.063 Uiso calc U . R 1.0 . .
H H13B 0.66789 0.878268 1.169577 0.063 Uiso calc U . R 1.0 . .
H H13C 0.517218 0.831172 1.085508 0.063 Uiso calc U . R 1.0 . .
C C14 0.5420(3) 0.6126(3) 0.8531(2) 0.0211(7) Uani d . . . 1.0 . .
H H14 0.599393 0.576952 0.890546 0.025 Uiso calc U . R 1.0 . .
C C15 0.4646(3) 0.5725(2) 0.7379(2) 0.0165(6) Uani d . . . 1.0 . .
C C16 0.3807(2) 0.6260(2) 0.6815(2) 0.0151(6) Uani d . . . 1.0 . .
C C17 0.4466(3) 0.4814(2) 0.6532(2) 0.0180(7) Uani d . . . 1.0 . .
C C18 0.4948(3) 0.3952(2) 0.6536(2) 0.0209(7) Uani d . . . 1.0 . .
H H18 0.556488 0.390443 0.721426 0.025 Uiso calc U . R 1.0 . .
C C19 0.4533(3) 0.3155(3) 0.5551(3) 0.0226(7) Uani d . . . 1.0 . .
C C20 0.4969(3) 0.2150(3) 0.5578(3) 0.0314(8) Uani d . . . 1.0 . .
C C21 0.4267(4) 0.1396(3) 0.6143(3) 0.0420(10) Uani d . . . 1.0 . .
H H21A 0.45144 0.179083 0.69131 0.063 Uiso calc U . R 1.0 . .
H H21B 0.451229 0.073499 0.615375 0.063 Uiso calc U . R 1.0 . .
H H21C 0.332319 0.117817 0.572542 0.063 Uiso calc U . R 1.0 . .
C C22 0.6440(3) 0.2512(3) 0.6227(3) 0.0460(10) Uani d . . . 1.0 . .
H H22A 0.687961 0.301728 0.587279 0.069 Uiso calc U . R 1.0 . .
H H22B 0.670548 0.18613 0.62247 0.069 Uiso calc U . R 1.0 . .
H H22C 0.667907 0.288926 0.700159 0.069 Uiso calc U . R 1.0 . .
C C23 0.4616(4) 0.1487(3) 0.4396(3) 0.0489(11) Uani d . . . 1.0 . .
H H23A 0.366575 0.116589 0.399606 0.073 Uiso calc U . R 1.0 . .
H H23B 0.498152 0.089401 0.445265 0.073 Uiso calc U . R 1.0 . .
H H23C 0.497493 0.197896 0.398639 0.073 Uiso calc U . R 1.0 . .
C C24 0.3613(3) 0.3257(3) 0.4569(3) 0.0227(7) Uani d . . . 1.0 . .
H H24 0.331428 0.271798 0.38922 0.027 Uiso calc U . R 1.0 . .
C C25 0.3128(3) 0.4106(2) 0.4550(2) 0.0178(7) Uani d . . . 1.0 . .
C C26 0.3550(3) 0.4901(2) 0.5533(2) 0.0153(6) Uani d . . . 1.0 . .
C C27 0.2157(3) 0.3883(3) 0.2501(2) 0.0286(8) Uani d . . . 1.0 . .
H H27 0.272844 0.357881 0.231784 0.034 Uiso calc U . R 1.0 . .
C C28 0.1140(3) 0.4085(3) 0.1765(3) 0.0395(10) Uani d . . . 1.0 . .
H H28 0.086001 0.394672 0.097375 0.047 Uiso calc U . R 1.0 . .
C C29 0.0585(3) 0.4538(3) 0.2403(2) 0.0347(9) Uani d . . . 1.0 . .
C C30 -0.0414(13) 0.5152(10) 0.1984(12) 0.028(3) Uani d . P . 0.561(12) A 1
H H30 -0.07169 0.530979 0.25879 0.034 Uiso calc U P R 0.561(12) A 1
C C31 0.0112(13) 0.6224(13) 0.1697(14) 0.048(3) Uani d . P . 0.561(12) A 1
H H31A 0.080195 0.675867 0.2375 0.072 Uiso calc U P R 0.561(12) A 1
H H31B -0.059167 0.651448 0.138763 0.072 Uiso calc U P R 0.561(12) A 1
H H31C 0.046794 0.609795 0.114116 0.072 Uiso calc U P R 0.561(12) A 1
C C32 -0.1600(14) 0.4333(11) 0.0954(13) 0.048(3) Uani d . P . 0.561(12) A 1
H H32A -0.135338 0.423827 0.031897 0.071 Uiso calc U P R 0.561(12) A 1
H H32B -0.231566 0.462393 0.075592 0.071 Uiso calc U P R 0.561(12) A 1
H H32C -0.188273 0.361692 0.113352 0.071 Uiso calc U P R 0.561(12) A 1
C C31A -0.0335(18) 0.5813(17) 0.167(2) 0.048(3) Uani d . P . 0.439(12) A 2
H H31D 0.031916 0.636308 0.235479 0.072 Uiso calc U P R 0.439(12) A 2
H H31E -0.111986 0.601103 0.139822 0.072 Uiso calc U P R 0.439(12) A 2
H H31F 0.001584 0.579582 0.109628 0.072 Uiso calc U P R 0.439(12) A 2
C C30A -0.0682(17) 0.4666(12) 0.1929(16) 0.028(3) Uani d . P . 0.439(12) A 2
H H30A -0.101912 0.470524 0.252883 0.034 Uiso calc U P R 0.439(12) A 2
C C32A -0.171(2) 0.3790(14) 0.0925(18) 0.048(3) Uani d . P . 0.439(12) A 2
H H32D -0.143279 0.378577 0.030463 0.071 Uiso calc U P R 0.439(12) A 2
H H32E -0.252739 0.39453 0.070414 0.071 Uiso calc U P R 0.439(12) A 2
H H32F -0.18527 0.306731 0.110936 0.071 Uiso calc U P R 0.439(12) A 2
O O1 0.8546(3) 0.0784(2) 1.0265(2) 0.0537(8) Uani d . . . 1.0 . .
C C33 1.0100(4) 0.1050(4) 1.2099(3) 0.0629(13) Uani d . . . 1.0 . .
H H33A 0.948429 0.04301 1.220882 0.094 Uiso calc U P R 0.519(8) B 1
H H33B 1.001409 0.174395 1.237979 0.094 Uiso calc U P R 0.519(8) B 1
H H33C 1.099125 0.107267 1.250837 0.094 Uiso calc U P R 0.519(8) B 1
H H33D 1.07568 0.104114 1.180076 0.094 Uiso calc U P R 0.481(8) B 2
H H33E 0.970131 0.03106 1.218354 0.094 Uiso calc U P R 0.481(8) B 2
H H33F 1.051637 0.157864 1.283028 0.094 Uiso calc U P R 0.481(8) B 2
C C34 0.9818(7) 0.0908(7) 1.0899(6) 0.049(3) Uani d . P . 0.519(8) B 1
H H34A 1.040636 0.155938 1.078746 0.059 Uiso calc U P R 0.519(8) B 1
H H34B 0.999671 0.024849 1.063746 0.059 Uiso calc U P R 0.519(8) B 1
C C35 0.8193(11) 0.0807(9) 0.9165(8) 0.057(3) Uani d . P . 0.519(8) B 1
H H35A 0.834094 0.019472 0.877031 0.068 Uiso calc U P R 0.519(8) B 1
H H35B 0.875157 0.151098 0.910744 0.068 Uiso calc U P R 0.519(8) B 1
C C36 0.6851(13) 0.0707(12) 0.8624(12) 0.090(4) Uani d . P . 0.519(8) B 1
H H36A 0.660692 0.061704 0.781633 0.134 Uiso calc U P R 0.519(8) B 1
H H36B 0.673065 0.137456 0.892713 0.134 Uiso calc U P R 0.519(8) B 1
H H36C 0.630006 0.00613 0.876089 0.134 Uiso calc U P R 0.519(8) B 1
C C34A 0.9040(10) 0.1399(8) 1.1283(7) 0.067(4) Uani d . P . 0.481(8) B 2
H H34C 0.833639 0.133931 1.154904 0.08 Uiso calc U P R 0.481(8) B 2
H H34D 0.942275 0.218129 1.127565 0.08 Uiso calc U P R 0.481(8) B 2
C C35A 0.7585(14) 0.0962(10) 0.9384(10) 0.063(3) Uani d . P . 0.481(8) B 2
H H35C 0.794277 0.171331 0.928408 0.076 Uiso calc U P R 0.481(8) B 2
H H35D 0.684378 0.093699 0.958981 0.076 Uiso calc U P R 0.481(8) B 2
C C36A 0.7090(15) 0.0147(13) 0.8293(10) 0.084(4) Uani d . P . 0.481(8) B 2
H H36D 0.780032 0.020941 0.804655 0.126 Uiso calc U P R 0.481(8) B 2
H H36E 0.638652 0.030027 0.772927 0.126 Uiso calc U P R 0.481(8) B 2
H H36F 0.675697 -0.060235 0.838554 0.126 Uiso calc U P R 0.481(8) B 2

loop_
_atom_site_aniso_label
_atom_site_aniso_U_11
_atom_site_aniso_U_22
_atom_site_aniso_U_33
_atom_site_aniso_U_12
_atom_site_aniso_U_13
_atom_site_aniso_U_23
V1 0.0128(3) 0.0228(3) 0.0147(3) 0.0081(2) 0.0061(2) 0.0038(2)
N1 0.0122(12) 0.0237(15) 0.0165(12) 0.0079(11) 0.0061(10) 0.0046(11)
N2 0.0181(13) 0.0205(15) 0.0189(13) 0.0108(11) 0.0072(11) 0.0040(11)
N3 0.0138(12) 0.0210(14) 0.0135(12) 0.0081(11) 0.0054(10) 0.0022(10)
N4 0.0146(12) 0.0282(15) 0.0150(12) 0.0099(11) 0.0070(11) 0.0012(11)
N5 0.0135(12) 0.0378(17) 0.0160(13) 0.0115(12) 0.0077(11) 0.0040(12)
N6 0.0167(13) 0.0198(14) 0.0135(12) 0.0062(11) 0.0064(10) 0.0047(11)
C1 0.0190(15) 0.0234(18) 0.0226(16) 0.0120(14) 0.0124(13) 0.0097(14)
C2 0.0222(16) 0.0227(18) 0.0271(17) 0.0100(14) 0.0094(14) 0.0097(14)
C3 0.0201(17) 0.047(2) 0.045(2) 0.0166(17) 0.0085(16) 0.0136(19)
C4 0.037(2) 0.039(2) 0.035(2) 0.0159(18) 0.0103(17) 0.0184(17)
C5 0.0236(17) 0.0187(18) 0.0352(19) 0.0098(15) 0.0079(15) 0.0024(15)
C6 0.0212(17) 0.0188(18) 0.0306(18) 0.0051(14) 0.0065(14) -0.0016(15)
C7 0.0145(15) 0.0192(16) 0.0208(15) 0.0084(13) 0.0083(13) 0.0051(13)
C8 0.0199(16) 0.0213(18) 0.0177(15) 0.0057(14) 0.0075(13) 0.0023(13)
C9 0.0171(15) 0.0251(18) 0.0150(15) 0.0031(14) 0.0053(13) 0.0053(13)
C10 0.0354(19) 0.0270(19) 0.0118(15) 0.0060(16) 0.0035(14) 0.0031(14)
C11 0.027(2) 0.048(3) 0.036(2) 0.0097(18) -0.0078(16) 0.0054(18)
C12 0.065(3) 0.043(2) 0.0147(17) 0.004(2) 0.0053(17) 0.0088(16)
C13 0.052(2) 0.042(2) 0.0186(17) 0.0111(19) 0.0051(17) -0.0019(16)
C14 0.0155(15) 0.0307(19) 0.0204(15) 0.0114(14) 0.0064(13) 0.0126(14)
C15 0.0138(14) 0.0210(17) 0.0176(14) 0.0069(13) 0.0084(12) 0.0063(13)
C16 0.0073(13) 0.0200(17) 0.0168(14) 0.0042(12) 0.0035(12) 0.0054(13)
C17 0.0157(15) 0.0216(17) 0.0214(15) 0.0090(14) 0.0101(13) 0.0075(13)
C18 0.0238(16) 0.0249(18) 0.0253(16) 0.0146(15) 0.0153(14) 0.0141(14)
C19 0.0256(17) 0.0243(18) 0.0335(18) 0.0156(15) 0.0221(15) 0.0143(15)
C20 0.044(2) 0.030(2) 0.044(2) 0.0250(18) 0.0337(18) 0.0179(17)
C21 0.062(3) 0.034(2) 0.066(3) 0.030(2) 0.050(2) 0.029(2)
C22 0.049(2) 0.047(3) 0.076(3) 0.039(2) 0.041(2) 0.034(2)
C23 0.090(3) 0.038(2) 0.057(2) 0.045(2) 0.052(2) 0.022(2)
C24 0.0258(17) 0.0190(17) 0.0282(17) 0.0078(14) 0.0173(15) 0.0032(14)
C25 0.0181(15) 0.0196(17) 0.0184(15) 0.0062(14) 0.0110(13) 0.0034(13)
C26 0.0109(14) 0.0168(16) 0.0210(15) 0.0062(13) 0.0088(12) 0.0041(13)
C27 0.0213(17) 0.044(2) 0.0217(17) 0.0111(16) 0.0139(14) -0.0018(15)
C28 0.0247(18) 0.078(3) 0.0155(16) 0.023(2) 0.0072(15) 0.0002(18)
C29 0.0191(17) 0.070(3) 0.0167(16) 0.0228(18) 0.0052(14) 0.0025(17)
C30 0.020(6) 0.050(9) 0.017(2) 0.014(6) 0.011(3) 0.003(6)
C31 0.033(8) 0.068(11) 0.048(3) 0.032(6) 0.009(6) 0.017(7)
C32 0.021(3) 0.075(10) 0.036(3) 0.011(7) 0.004(2) 0.018(8)
C31A 0.033(8) 0.068(11) 0.048(3) 0.032(6) 0.009(6) 0.017(7)
C30A 0.020(6) 0.050(9) 0.017(2) 0.014(6) 0.011(3) 0.003(6)
C32A 0.021(3) 0.075(10) 0.036(3) 0.011(7) 0.004(2) 0.018(8)
O1 0.0541(18) 0.063(2) 0.0463(17) 0.0252(16) 0.0167(15) 0.0209(15)
C33 0.055(3) 0.069(3) 0.049(3) 0.011(3) 0.014(2) 0.007(2)
C34 0.032(4) 0.054(5) 0.054(5) 0.008(4) 0.016(4) 0.011(4)
C35 0.066(7) 0.068(7) 0.044(6) 0.032(6) 0.023(5) 0.015(5)
C36 0.090(9) 0.101(11) 0.056(8) 0.049(8) -0.005(7) 0.010(8)
C34A 0.074(7) 0.058(7) 0.050(6) 0.006(5) 0.028(5) -0.015(5)
C35A 0.075(9) 0.074(8) 0.054(7) 0.044(7) 0.023(7) 0.027(6)
C36A 0.096(10) 0.110(12) 0.043(7) 0.051(10) 0.012(7) 0.027(8)

loop_
_atom_type_symbol
_atom_type_description
_atom_type_scat_dispersion_real
_atom_type_scat_dispersion_imag
_atom_type_scat_source
C C 0.0033 0.0016 'International Tables Vol C Tables 4.2.6.8 and 6.1.1.4'
H H 0.0000 0.0000 'International Tables Vol C Tables 4.2.6.8 and 6.1.1.4'
N N 0.0061 0.0033 'International Tables Vol C Tables 4.2.6.8 and 6.1.1.4'
O O 0.0106 0.0060 'International Tables Vol C Tables 4.2.6.8 and 6.1.1.4'
V V 0.3005 0.5294 'International Tables Vol C Tables 4.2.6.8 and 6.1.1.4'

loop_
_geom_angle_atom_site_label_1
_geom_angle_atom_site_label_2
_geom_angle_atom_site_label_3
_geom_angle_site_symmetry_1
_geom_angle_site_symmetry_3
_geom_angle
N6 V1 N6 . 2_566 86.83(11)
N6 V1 N3 . . 100.42(10)
N6 V1 N3 2_566 . 172.36(10)
N6 V1 N1 . . 111.93(10)
N6 V1 N1 2_566 . 93.52(9)
N3 V1 N1 . . 81.58(9)
N6 V1 N5 . . 113.41(11)
N6 V1 N5 2_566 . 96.00(9)
N3 V1 N5 . . 83.40(9)
N1 V1 N5 . . 134.04(10)
N6 V1 V1 . 2_566 48.70(8)
N6 V1 V1 2_566 2_566 38.12(7)
N3 V1 V1 . 2_566 149.05(8)
N1 V1 V1 . 2_566 106.09(7)
N5 V1 V1 . 2_566 108.92(7)
C1 N1 N2 . . 104.6(2)
C1 N1 V1 . . 130.79(18)
N2 N1 V1 . . 124.63(18)
C6 N2 N1 . . 110.6(2)
C6 N2 C7 . . 126.7(2)
N1 N2 C7 . . 122.4(2)
C26 N3 C16 . . 103.9(2)
C26 N3 V1 . . 117.43(18)
C16 N3 V1 . . 116.76(18)
C27 N4 N5 . . 111.0(2)
C27 N4 C25 . . 126.2(2)
N5 N4 C25 . . 122.8(2)
C29 N5 N4 . . 104.6(2)
C29 N5 V1 . . 130.8(2)
N4 N5 V1 . . 123.63(16)
V1 N6 V1 . 2_566 93.17(11)
N1 C1 C5 . . 110.4(3)
N1 C1 C2 . . 123.6(3)
C5 C1 C2 . . 126.0(3)
C1 C2 C3 . . 110.9(3)
C1 C2 C4 . . 109.8(3)
C3 C2 C4 . . 110.8(3)
C1 C2 H2 . . 108.4
C3 C2 H2 . . 108.4
C4 C2 H2 . . 108.4
C2 C3 H3A . . 109.5
C2 C3 H3B . . 109.5
H3A C3 H3B . . 109.5
C2 C3 H3C . . 109.5
H3A C3 H3C . . 109.5
H3B C3 H3C . . 109.5
C2 C4 H4A . . 109.5
C2 C4 H4B . . 109.5
H4A C4 H4B . . 109.5
C2 C4 H4C . . 109.5
H4A C4 H4C . . 109.5
H4B C4 H4C . . 109.5
C6 C5 C1 . . 106.1(3)
C6 C5 H5 . . 127.0
C1 C5 H5 . . 127.0
N2 C6 C5 . . 108.3(3)
N2 C6 H6 . . 125.8
C5 C6 H6 . . 125.8
C8 C7 C16 . . 118.8(3)
C8 C7 N2 . . 120.7(3)
C16 C7 N2 . . 120.4(2)
C7 C8 C9 . . 122.2(3)
C7 C8 H8 . . 118.9
C9 C8 H8 . . 118.9
C14 C9 C8 . . 118.9(3)
C14 C9 C10 . . 118.8(3)
C8 C9 C10 . . 122.2(3)
C13 C10 C11 . . 108.0(3)
C13 C10 C12 . . 108.6(3)
C11 C10 C12 . . 109.6(3)
C13 C10 C9 . . 112.5(3)
C11 C10 C9 . . 108.6(3)
C12 C10 C9 . . 109.5(3)
C10 C11 H11A . . 109.5
C10 C11 H11B . . 109.5
H11A C11 H11B . . 109.5
C10 C11 H11C . . 109.5
H11A C11 H11C . . 109.5
H11B C11 H11C . . 109.5
C10 C12 H12A . . 109.5
C10 C12 H12B . . 109.5
H12A C12 H12B . . 109.5
C10 C12 H12C . . 109.5
H12A C12 H12C . . 109.5
H12B C12 H12C . . 109.5
C10 C13 H13A . . 109.5
C10 C13 H13B . . 109.5
H13A C13 H13B . . 109.5
C10 C13 H13C . . 109.5
H13A C13 H13C . . 109.5
H13B C13 H13C . . 109.5
C9 C14 C15 . . 120.0(3)
C9 C14 H14 . . 120.0
C15 C14 H14 . . 120.0
C14 C15 C16 . . 120.2(3)
C14 C15 C17 . . 134.5(3)
C16 C15 C17 . . 105.3(2)
N3 C16 C7 . . 127.5(3)
N3 C16 C15 . . 112.8(2)
C7 C16 C15 . . 119.7(2)
C18 C17 C26 . . 120.7(3)
C18 C17 C15 . . 134.6(3)
C26 C17 C15 . . 104.6(2)
C17 C18 C19 . . 120.5(3)
C17 C18 H18 . . 119.7
C19 C18 H18 . . 119.7
C18 C19 C24 . . 117.6(3)
C18 C19 C20 . . 120.3(3)
C24 C19 C20 . . 121.8(3)
C21 C20 C22 . . 110.2(3)
C21 C20 C19 . . 107.8(3)
C22 C20 C19 . . 110.5(3)
C21 C20 C23 . . 108.1(3)
C22 C20 C23 . . 108.1(3)
C19 C20 C23 . . 112.1(3)
C20 C21 H21A . . 109.5
C20 C21 H21B . . 109.5
H21A C21 H21B . . 109.5
C20 C21 H21C . . 109.5
H21A C21 H21C . . 109.5
H21B C21 H21C . . 109.5
C20 C22 H22A . . 109.5
C20 C22 H22B . . 109.5
H22A C22 H22B . . 109.5
C20 C22 H22C . . 109.5
H22A C22 H22C . . 109.5
H22B C22 H22C . . 109.5
C20 C23 H23A . . 109.5
C20 C23 H23B . . 109.5
H23A C23 H23B . . 109.5
C20 C23 H23C . . 109.5
H23A C23 H23C . . 109.5
H23B C23 H23C . . 109.5
C25 C24 C19 . . 122.6(3)
C25 C24 H24 . . 118.7
C19 C24 H24 . . 118.7
C24 C25 C26 . . 119.5(3)
C24 C25 N4 . . 120.9(3)
C26 C25 N4 . . 119.6(3)
N3 C26 C25 . . 127.5(2)
N3 C26 C17 . . 113.4(2)
C25 C26 C17 . . 119.0(3)
N4 C27 C28 . . 107.9(3)
N4 C27 H27 . . 126.0
C28 C27 H27 . . 126.0
C27 C28 C29 . . 106.3(3)
C27 C28 H28 . . 126.8
C29 C28 H28 . . 126.8
N5 C29 C28 . . 110.2(3)
N5 C29 C30A . . 124.4(8)
C28 C29 C30A . . 123.9(8)
N5 C29 C30 . . 122.4(6)
C28 C29 C30 . . 125.8(6)
C31 C30 C32 . . 110.5(11)
C31 C30 C29 . . 115.2(10)
C32 C30 C29 . . 106.9(8)
C31 C30 H30 . . 108.0
C32 C30 H30 . . 108.0
C29 C30 H30 . . 108.0
C30 C31 H31A . . 109.5
C30 C31 H31B . . 109.5
H31A C31 H31B . . 109.5
C30 C31 H31C . . 109.5
H31A C31 H31C . . 109.5
H31B C31 H31C . . 109.5
C30 C32 H32A . . 109.5
C30 C32 H32B . . 109.5
H32A C32 H32B . . 109.5
C30 C32 H32C . . 109.5
H32A C32 H32C . . 109.5
H32B C32 H32C . . 109.5
C30A C31A H31D . . 109.5
C30A C31A H31E . . 109.5
H31D C31A H31E . . 109.5
C30A C31A H31F . . 109.5
H31D C31A H31F . . 109.5
H31E C31A H31F . . 109.5
C29 C30A C32A . . 116.8(14)
C29 C30A C31A . . 102.6(12)
C32A C30A C31A . . 112.2(15)
C29 C30A H30A . . 108.3
C32A C30A H30A . . 108.3
C31A C30A H30A . . 108.3
C30A C32A H32D . . 109.5
C30A C32A H32E . . 109.5
H32D C32A H32E . . 109.5
C30A C32A H32F . . 109.5
H32D C32A H32F . . 109.5
H32E C32A H32F . . 109.5
C35 O1 C34 . . 118.8(7)
C34A O1 C35A . . 121.7(8)
C34 C33 H33A . . 109.5
C34 C33 H33B . . 109.5
H33A C33 H33B . . 109.5
C34 C33 H33C . . 109.5
H33A C33 H33C . . 109.5
H33B C33 H33C . . 109.5
C34A C33 H33D . . 109.5
C34A C33 H33E . . 109.5
H33D C33 H33E . . 109.5
C34A C33 H33F . . 109.5
H33D C33 H33F . . 109.5
H33E C33 H33F . . 109.5
O1 C34 C33 . . 112.3(6)
O1 C34 H34A . . 109.1
C33 C34 H34A . . 109.1
O1 C34 H34B . . 109.1
C33 C34 H34B . . 109.1
H34A C34 H34B . . 107.9
O1 C35 C36 . . 112.4(12)
O1 C35 H35A . . 109.1
C36 C35 H35A . . 109.1
O1 C35 H35B . . 109.1
C36 C35 H35B . . 109.1
H35A C35 H35B . . 107.9
C35 C36 H36A . . 109.5
C35 C36 H36B . . 109.5
H36A C36 H36B . . 109.5
C35 C36 H36C . . 109.5
H36A C36 H36C . . 109.5
H36B C36 H36C . . 109.5
O1 C34A C33 . . 111.7(7)
O1 C34A H34C . . 109.3
C33 C34A H34C . . 109.3
O1 C34A H34D . . 109.3
C33 C34A H34D . . 109.3
H34C C34A H34D . . 107.9
O1 C35A C36A . . 114.3(11)
O1 C35A H35C . . 108.7
C36A C35A H35C . . 108.7
O1 C35A H35D . . 108.7
C36A C35A H35D . . 108.7
H35C C35A H35D . . 107.6
C35A C36A H36D . . 109.5
C35A C36A H36E . . 109.5
H36D C36A H36E . . 109.5
C35A C36A H36F . . 109.5
H36D C36A H36F . . 109.5
H36E C36A H36F . . 109.5

loop_
_geom_bond_atom_site_label_1
_geom_bond_atom_site_label_2
_geom_bond_site_symmetry_2
_geom_bond_distance
V1 N6 . 1.641(2)
V1 N6 2_566 1.997(2)
V1 N3 . 2.064(2)
V1 N1 . 2.172(2)
V1 N5 . 2.189(2)
V1 V1 2_566 2.6546(11)
N1 C1 . 1.354(4)
N1 N2 . 1.380(3)
N2 C6 . 1.343(4)
N2 C7 . 1.420(4)
N3 C26 . 1.373(4)
N3 C16 . 1.383(3)
N4 C27 . 1.347(4)
N4 N5 . 1.385(3)
N4 C25 . 1.420(3)
N5 C29 . 1.355(4)
C1 C5 . 1.391(4)
C1 C2 . 1.504(4)
C2 C3 . 1.527(4)
C2 C4 . 1.531(4)
C2 H2 . 1.0
C3 H3A . 0.98
C3 H3B . 0.98
C3 H3C . 0.98
C4 H4A . 0.98
C4 H4B . 0.98
C4 H4C . 0.98
C5 C6 . 1.355(4)
C5 H5 . 0.95
C6 H6 . 0.95
C7 C8 . 1.391(4)
C7 C16 . 1.395(4)
C8 C9 . 1.397(4)
C8 H8 . 0.95
C9 C14 . 1.389(4)
C9 C10 . 1.542(4)
C10 C13 . 1.527(5)
C10 C11 . 1.531(5)
C10 C12 . 1.535(5)
C11 H11A . 0.98
C11 H11B . 0.98
C11 H11C . 0.98
C12 H12A . 0.98
C12 H12B . 0.98
C12 H12C . 0.98
C13 H13A . 0.98
C13 H13B . 0.98
C13 H13C . 0.98
C14 C15 . 1.402(4)
C14 H14 . 0.95
C15 C16 . 1.410(4)
C15 C17 . 1.441(4)
C17 C18 . 1.389(4)
C17 C26 . 1.412(4)
C18 C19 . 1.395(4)
C18 H18 . 0.95
C19 C24 . 1.407(4)
C19 C20 . 1.531(4)
C20 C21 . 1.524(5)
C20 C22 . 1.524(5)
C20 C23 . 1.537(5)
C21 H21A . 0.98
C21 H21B . 0.98
C21 H21C . 0.98
C22 H22A . 0.98
C22 H22B . 0.98
C22 H22C . 0.98
C23 H23A . 0.98
C23 H23B . 0.98
C23 H23C . 0.98
C24 C25 . 1.376(4)
C24 H24 . 0.95
C25 C26 . 1.391(4)
C27 C28 . 1.359(4)
C27 H27 . 0.95
C28 C29 . 1.400(4)
C28 H28 . 0.95
C29 C30A . 1.46(2)
C29 C30 . 1.576(15)
C30 C31 . 1.502(15)
C30 C32 . 1.548(17)
C30 H30 . 1.0
C31 H31A . 0.98
C31 H31B . 0.98
C31 H31C . 0.98
C32 H32A . 0.98
C32 H32B . 0.98
C32 H32C . 0.98
C31A C30A . 1.54(2)
C31A H31D . 0.98
C31A H31E . 0.98
C31A H31F . 0.98
C30A C32A . 1.50(2)
C30A H30A . 1.0
C32A H32D . 0.98
C32A H32E . 0.98
C32A H32F . 0.98
O1 C34A . 1.306(8)
O1 C35 . 1.362(10)
O1 C34 . 1.376(7)
O1 C35A . 1.396(12)
C33 C34 . 1.469(8)
C33 C34A . 1.544(10)
C33 H33A . 0.98
C33 H33B . 0.98
C33 H33C . 0.98
C33 H33D . 0.98
C33 H33E . 0.98
C33 H33F . 0.98
C34 H34A . 0.99
C34 H34B . 0.99
C35 C36 . 1.436(17)
C35 H35A . 0.99
C35 H35B . 0.99
C36 H36A . 0.98
C36 H36B . 0.98
C36 H36C . 0.98
C34A H34C . 0.99
C34A H34D . 0.99
C35A C36A . 1.493(19)
C35A H35C . 0.99
C35A H35D . 0.99
C36A H36D . 0.98
C36A H36E . 0.98
C36A H36F . 0.98

loop_
_geom_torsion_atom_site_label_1
_geom_torsion_atom_site_label_2
_geom_torsion_atom_site_label_3
_geom_torsion_atom_site_label_4
_geom_torsion_site_symmetry_1
_geom_torsion_site_symmetry_4
_geom_torsion
C1 N1 N2 C6 . . 0.1(3)
V1 N1 N2 C6 . . 179.3(2)
C1 N1 N2 C7 . . -173.7(3)
V1 N1 N2 C7 . . 5.5(4)
C27 N4 N5 C29 . . 0.6(3)
C25 N4 N5 C29 . . -179.4(3)
C27 N4 N5 V1 . . -168.9(2)
C25 N4 N5 V1 . . 11.0(4)
N6 V1 N6 V1 2_566 2_566 -0.001(2)
N3 V1 N6 V1 . 2_566 177.57(9)
N1 V1 N6 V1 . 2_566 92.52(10)
N5 V1 N6 V1 . 2_566 -95.16(10)
N2 N1 C1 C5 . . -0.9(3)
V1 N1 C1 C5 . . 179.9(2)
N2 N1 C1 C2 . . 176.3(3)
V1 N1 C1 C2 . . -2.9(4)
N1 C1 C2 C3 . . 110.5(3)
C5 C1 C2 C3 . . -72.7(4)
N1 C1 C2 C4 . . -126.7(3)
C5 C1 C2 C4 . . 50.1(4)
N1 C1 C5 C6 . . 1.4(4)
C2 C1 C5 C6 . . -175.7(3)
N1 N2 C6 C5 . . 0.8(4)
C7 N2 C6 C5 . . 174.2(3)
C1 C5 C6 N2 . . -1.3(4)
C6 N2 C7 C8 . . 27.5(5)
N1 N2 C7 C8 . . -159.8(3)
C6 N2 C7 C16 . . -149.4(3)
N1 N2 C7 C16 . . 23.3(4)
C16 C7 C8 C9 . . 0.0(5)
N2 C7 C8 C9 . . -176.9(3)
C7 C8 C9 C14 . . -2.4(5)
C7 C8 C9 C10 . . 176.8(3)
C14 C9 C10 C13 . . 179.5(3)
C8 C9 C10 C13 . . 0.3(4)
C14 C9 C10 C11 . . 60.0(4)
C8 C9 C10 C11 . . -119.2(3)
C14 C9 C10 C12 . . -59.6(4)
C8 C9 C10 C12 . . 121.2(3)
C8 C9 C14 C15 . . 1.9(4)
C10 C9 C14 C15 . . -177.3(3)
C9 C14 C15 C16 . . 0.9(4)
C9 C14 C15 C17 . . -179.2(3)
C26 N3 C16 C7 . . -176.6(3)
V1 N3 C16 C7 . . -45.7(4)
C26 N3 C16 C15 . . 1.7(3)
V1 N3 C16 C15 . . 132.6(2)
C8 C7 C16 N3 . . -179.0(3)
N2 C7 C16 N3 . . -2.0(5)
C8 C7 C16 C15 . . 2.8(4)
N2 C7 C16 C15 . . 179.8(3)
C14 C15 C16 N3 . . 178.2(3)
C17 C15 C16 N3 . . -1.7(3)
C14 C15 C16 C7 . . -3.3(4)
C17 C15 C16 C7 . . 176.7(3)
C14 C15 C17 C18 . . 3.3(6)
C16 C15 C17 C18 . . -176.8(3)
C14 C15 C17 C26 . . -178.9(3)
C16 C15 C17 C26 . . 1.0(3)
C26 C17 C18 C19 . . -0.1(4)
C15 C17 C18 C19 . . 177.4(3)
C17 C18 C19 C24 . . -0.4(4)
C17 C18 C19 C20 . . -174.4(3)
C18 C19 C20 C21 . . 71.4(4)
C24 C19 C20 C21 . . -102.3(4)
C18 C19 C20 C22 . . -49.1(4)
C24 C19 C20 C22 . . 137.2(3)
C18 C19 C20 C23 . . -169.7(3)
C24 C19 C20 C23 . . 16.5(4)
C18 C19 C24 C25 . . 0.5(5)
C20 C19 C24 C25 . . 174.4(3)
C19 C24 C25 C26 . . -0.2(5)
C19 C24 C25 N4 . . 179.1(3)
C27 N4 C25 C24 . . -33.0(5)
N5 N4 C25 C24 . . 147.1(3)
C27 N4 C25 C26 . . 146.3(3)
N5 N4 C25 C26 . . -33.6(4)
C16 N3 C26 C25 . . 176.6(3)
V1 N3 C26 C25 . . 46.0(4)
C16 N3 C26 C17 . . -1.0(3)
V1 N3 C26 C17 . . -131.6(2)
C24 C25 C26 N3 . . -177.7(3)
N4 C25 C26 N3 . . 3.0(5)
C24 C25 C26 C17 . . -0.2(4)
N4 C25 C26 C17 . . -179.5(3)
C18 C17 C26 N3 . . 178.2(3)
C15 C17 C26 N3 . . 0.0(3)
C18 C17 C26 C25 . . 0.4(4)
C15 C17 C26 C25 . . -177.8(3)
N5 N4 C27 C28 . . -0.7(4)
C25 N4 C27 C28 . . 179.4(3)
N4 C27 C28 C29 . . 0.5(4)
N4 N5 C29 C28 . . -0.3(4)
V1 N5 C29 C28 . . 168.2(2)
N4 N5 C29 C30A . . 166.5(7)
V1 N5 C29 C30A . . -25.0(8)
N4 N5 C29 C30 . . -166.6(6)
V1 N5 C29 C30 . . 1.9(7)
C27 C28 C29 N5 . . -0.1(4)
C27 C28 C29 C30A . . -167.0(8)
C27 C28 C29 C30 . . 165.6(6)
N5 C29 C30 C31 . . 98.6(11)
C28 C29 C30 C31 . . -65.4(12)
N5 C29 C30 C32 . . -138.2(8)
C28 C29 C30 C32 . . 57.7(11)
N5 C29 C30A C32A . . -130.4(13)
C28 C29 C30A C32A . . 34.6(17)
N5 C29 C30A C31A . . 106.4(13)
C28 C29 C30A C31A . . -88.6(14)
C35 O1 C34 C33 . . 170.4(7)
C34 O1 C35 C36 . . -177.9(9)
C35A O1 C34A C33 . . -178.9(8)
C34A O1 C35A C36A . . -177.2(10)
